data_4514270
loop_
_publ_author_name
'Chen, Qiang'
'Feng, Rui'
'Xu, Jian'
'Jia, Yan-Yuan'
'Wang, Ting-Ting'
'Chang, Ze'
'Bu, Xian-He'

_publ_section_title
;
 Kinetic and Thermodynamic Control of Structure Transformations in a
 Family of Cobalt(II)-Organic Frameworks.
;
_journal_issue 40
_journal_name_full 'ACS applied materials &amp; interfaces'
_journal_page_first 35141
_journal_page_last 35149
_journal_paper_doi 10.1021/acsami.7b12925
_journal_volume 9
_journal_year 2017
_chemical_formula_sum 'C88 H70 Co3 N14 O14 S2'
_chemical_formula_weight 1788.49
_chemical_name_systematic
; 
 ? 
;
_space_group_IT_number 15
_symmetry_cell_setting monoclinic
_symmetry_space_group_name_Hall '-C 2yc'
_symmetry_space_group_name_H-M 'C 1 2/c 1'
_atom_sites_solution_hydrogens geom
_atom_sites_solution_primary direct
_atom_sites_solution_secondary difmap
_audit_creation_method SHELXL-97
_cell_angle_alpha 90.00
_cell_angle_beta 103.78(3)
_cell_angle_gamma 90.00
_cell_formula_units_Z 4
_cell_length_a 21.839(4)
_cell_length_b 27.394(6)
_cell_length_c 14.628(3)
_cell_measurement_reflns_used 30931
_cell_measurement_temperature 293(2)
_cell_measurement_theta_max 27.8
_cell_measurement_theta_min 3.0
_cell_volume 8499(3)
_computing_structure_refinement 'SHELXL-97 (Sheldrick, 1997)'
_computing_structure_solution 'SHELXS-97 (Sheldrick, 1990)'
_diffrn_ambient_temperature 293(2)
_diffrn_measured_fraction_theta_full 0.997
_diffrn_measured_fraction_theta_max 0.997
_diffrn_measurement_device_type SCX-MINI
_diffrn_radiation_monochromator graphite
_diffrn_radiation_source 'fine-focus sealed tube'
_diffrn_radiation_type MoK\a
_diffrn_radiation_wavelength 0.71073
_diffrn_reflns_av_R_equivalents 0.1152
_diffrn_reflns_av_sigmaI/netI 0.1026
_diffrn_reflns_limit_h_max 28
_diffrn_reflns_limit_h_min -28
_diffrn_reflns_limit_k_max 35
_diffrn_reflns_limit_k_min -35
_diffrn_reflns_limit_l_max 18
_diffrn_reflns_limit_l_min -18
_diffrn_reflns_number 42473
_diffrn_reflns_theta_full 27.48
_diffrn_reflns_theta_max 27.48
_diffrn_reflns_theta_min 2.99
_exptl_absorpt_coefficient_mu 0.700
_exptl_absorpt_correction_T_max 0.8726
_exptl_absorpt_correction_T_min 0.8726
_exptl_crystal_colour blue
_exptl_crystal_density_diffrn 1.398
_exptl_crystal_density_method 'not measured'
_exptl_crystal_description block
_exptl_crystal_F_000 3684
_exptl_crystal_size_max 0.20
_exptl_crystal_size_mid 0.20
_exptl_crystal_size_min 0.20
_platon_squeeze_details
;
;
_refine_diff_density_max 0.517
_refine_diff_density_min -0.394
_refine_diff_density_rms 0.077
_refine_ls_extinction_method none
_refine_ls_goodness_of_fit_ref 1.067
_refine_ls_hydrogen_treatment mixed
_refine_ls_matrix_type full
_refine_ls_number_parameters 548
_refine_ls_number_reflns 9726
_refine_ls_number_restraints 0
_refine_ls_restrained_S_all 1.067
_refine_ls_R_factor_all 0.1357
_refine_ls_R_factor_gt 0.0765
_refine_ls_shift/su_max 0.000
_refine_ls_shift/su_mean 0.000
_refine_ls_structure_factor_coef Fsqd
_refine_ls_weighting_details 'calc w=1/[\s^2^(Fo^2^)+(0.0727P)^2^+4.3642P] where P=(Fo^2^+2Fc^2^)/3'
_refine_ls_weighting_scheme calc
_refine_ls_wR_factor_gt 0.1592
_refine_ls_wR_factor_ref 0.1857
_reflns_number_gt 6116
_reflns_number_total 9726
_reflns_threshold_expression >2sigma(I)
_cod_data_source_file am7b12925_si_003.cif
_cod_data_source_block BAN
_cod_original_cell_volume 8500(3)
_cod_original_sg_symbol_H-M C2/c
_cod_database_code 4514270

loop_
_symmetry_equiv_pos_as_xyz
'x, y, z'
'-x, y, -z+1/2'
'x+1/2, y+1/2, z'
'-x+1/2, y+1/2, -z+1/2'
'-x, -y, -z'
'x, -y, z-1/2'
'-x+1/2, -y+1/2, -z'
'x+1/2, -y+1/2, z-1/2'

loop_
_atom_site_label
_atom_site_type_symbol
_atom_site_fract_x
_atom_site_fract_y
_atom_site_fract_z
_atom_site_U_iso_or_equiv
_atom_site_adp_type
_atom_site_occupancy
_atom_site_symmetry_multiplicity
_atom_site_calc_flag
_atom_site_refinement_flags
Co1 Co 0.10922(3) 0.177222(19) 0.07702(4) 0.03458(18) Uani 1 1 d .
Co2 Co 0.0000 0.21794(3) -0.2500 0.0345(2) Uani 1 2 d S
S1 S 0.04889(5) 0.25931(4) -0.04209(7) 0.0340(3) Uani 1 1 d .
C1 C 0.0647(2) 0.09216(16) 0.0512(4) 0.0476(12) Uani 1 1 d .
C2 C 0.0317(2) 0.04468(15) 0.0253(3) 0.0436(11) Uani 1 1 d .
C3 C -0.0332(2) 0.04165(16) 0.0209(3) 0.0463(11) Uani 1 1 d .
C4 C -0.0683(3) 0.08205(17) 0.0426(4) 0.0541(13) Uani 1 1 d .
H4 H -0.0479 0.1116 0.0601 0.065 Uiso 1 1 calc R
C5 C -0.1306(3) 0.07854(19) 0.0384(4) 0.0627(14) Uani 1 1 d .
H5 H -0.1520 0.1054 0.0541 0.075 Uiso 1 1 calc R
C6 C -0.1639(3) 0.0344(2) 0.0102(4) 0.0705(16) Uani 1 1 d .
H6 H -0.2071 0.0327 0.0055 0.085 Uiso 1 1 calc R
C7 C -0.1319(2) -0.0059(2) -0.0101(4) 0.0628(14) Uani 1 1 d .
H7 H -0.1537 -0.0349 -0.0271 0.075 Uiso 1 1 calc R
C8 C -0.0653(2) -0.00401(16) -0.0056(3) 0.0474(12) Uani 1 1 d .
C9 C 0.24138(19) 0.13647(15) 0.1606(3) 0.0418(11) Uani 1 1 d .
H9 H 0.2265 0.1075 0.1805 0.050 Uiso 1 1 calc R
C10 C 0.2452(2) 0.20666(16) 0.0965(3) 0.0458(11) Uani 1 1 d .
H10 H 0.2328 0.2353 0.0630 0.055 Uiso 1 1 calc R
C11 C 0.3051(2) 0.19463(17) 0.1394(3) 0.0489(12) Uani 1 1 d .
H11 H 0.3410 0.2132 0.1412 0.059 Uiso 1 1 calc R
C12 C 0.35533(19) 0.12268(15) 0.2356(3) 0.0369(10) Uani 1 1 d .
C13 C 0.4104(2) 0.14700(16) 0.2768(3) 0.0484(12) Uani 1 1 d .
H13 H 0.4135 0.1805 0.2690 0.058 Uiso 1 1 calc R
C14 C 0.4607(2) 0.12123(15) 0.3296(3) 0.0420(11) Uani 1 1 d .
H14 H 0.4976 0.1379 0.3569 0.050 Uiso 1 1 calc R
C15 C 0.45811(19) 0.07148(15) 0.3431(3) 0.0356(10) Uani 1 1 d .
C16 C 0.40194(19) 0.04793(15) 0.3017(3) 0.0431(11) Uani 1 1 d .
H16 H 0.3987 0.0145 0.3104 0.052 Uiso 1 1 calc R
C17 C 0.3505(2) 0.07292(15) 0.2478(3) 0.0446(11) Uani 1 1 d .
H17 H 0.3135 0.0564 0.2204 0.054 Uiso 1 1 calc R
C18 C 0.51516(18) 0.04361(15) 0.3923(3) 0.0354(10) Uani 1 1 d .
C19 C 0.56598(18) 0.06675(15) 0.4526(3) 0.0349(10) Uani 1 1 d .
H19 H 0.5625 0.0996 0.4668 0.042 Uiso 1 1 calc R
C20 C 0.62227(19) 0.04185(15) 0.4923(3) 0.0385(10) Uani 1 1 d .
C21 C 0.62707(19) -0.00725(16) 0.4689(3) 0.0414(11) Uani 1 1 d .
H21 H 0.6645 -0.0240 0.4928 0.050 Uiso 1 1 calc R
C22 C 0.57641(19) -0.03146(15) 0.4100(3) 0.0375(10) Uani 1 1 d .
C23 C 0.5210(2) -0.00589(15) 0.3740(3) 0.0388(10) Uani 1 1 d .
H23 H 0.4868 -0.0223 0.3365 0.047 Uiso 1 1 calc R
C24 C 0.67649(19) 0.06707(15) 0.5559(3) 0.0381(10) Uani 1 1 d .
C25 C 0.6862(2) 0.11684(17) 0.5491(3) 0.0488(12) Uani 1 1 d .
H25 H 0.6572 0.1353 0.5059 0.059 Uiso 1 1 calc R
C26 C 0.7389(2) 0.13980(17) 0.6058(3) 0.0519(13) Uani 1 1 d .
H26 H 0.7450 0.1731 0.5998 0.062 Uiso 1 1 calc R
C27 C 0.7811(2) 0.11333(17) 0.6698(3) 0.0440(11) Uani 1 1 d .
C28 C 0.7714(2) 0.06440(18) 0.6811(4) 0.0570(14) Uani 1 1 d .
H28 H 0.7997 0.0467 0.7267 0.068 Uiso 1 1 calc R
C29 C 0.7192(2) 0.04126(17) 0.6245(3) 0.0522(13) Uani 1 1 d .
H29 H 0.7128 0.0081 0.6326 0.063 Uiso 1 1 calc R
C30 C 0.8763(2) 0.16629(16) 0.6952(3) 0.0429(11) Uani 1 1 d .
H30 H 0.8704 0.1764 0.6330 0.051 Uiso 1 1 calc R
C31 C 0.9151(3) 0.1563(2) 0.8422(4) 0.0730(18) Uani 1 1 d .
H31 H 0.9419 0.1587 0.9018 0.088 Uiso 1 1 calc R
C32 C 0.8615(3) 0.1297(2) 0.8207(4) 0.0695(17) Uani 1 1 d .
H32 H 0.8448 0.1106 0.8615 0.083 Uiso 1 1 calc R
C33 C 0.5819(2) -0.08333(15) 0.3829(3) 0.0395(10) Uani 1 1 d .
C34 C 0.6281(2) -0.09809(17) 0.3385(4) 0.0511(12) Uani 1 1 d .
H34 H 0.6576 -0.0755 0.3281 0.061 Uiso 1 1 calc R
C35 C 0.6311(2) -0.14585(16) 0.3094(3) 0.0487(12) Uani 1 1 d .
H35 H 0.6624 -0.1553 0.2797 0.058 Uiso 1 1 calc R
C36 C 0.5873(2) -0.17958(15) 0.3247(3) 0.0397(10) Uani 1 1 d .
C37 C 0.5414(2) -0.16583(16) 0.3700(3) 0.0453(11) Uani 1 1 d .
H37 H 0.5125 -0.1886 0.3815 0.054 Uiso 1 1 calc R
C38 C 0.5389(2) -0.11784(16) 0.3982(3) 0.0432(11) Uani 1 1 d .
H38 H 0.5077 -0.1085 0.4282 0.052 Uiso 1 1 calc R
C39 C 0.6004(2) -0.24142(16) 0.2073(3) 0.0407(10) Uani 1 1 d .
H39 H 0.6107 -0.2195 0.1648 0.049 Uiso 1 1 calc R
C40 C 0.5788(2) -0.30716(17) 0.2718(3) 0.0466(12) Uani 1 1 d .
H40 H 0.5720 -0.3401 0.2816 0.056 Uiso 1 1 calc R
C41 C 0.5735(2) -0.27102(17) 0.3324(4) 0.0481(12) Uani 1 1 d .
H41 H 0.5622 -0.2740 0.3896 0.058 Uiso 1 1 calc R
C42 C 0.3037(4) 0.1533(5) 0.4275(6) 0.124(4) Uani 1 1 d .
H42 H 0.3441 0.1417 0.4540 0.149 Uiso 1 1 calc R
C43 C 0.2389(4) 0.2217(5) 0.3663(7) 0.215(7) Uani 1 1 d .
H43A H 0.2438 0.2478 0.3250 0.323 Uiso 1 1 calc R
H43B H 0.2213 0.2342 0.4158 0.323 Uiso 1 1 calc R
H43C H 0.2112 0.1974 0.3313 0.323 Uiso 1 1 calc R
C44 C 0.3549(4) 0.2294(3) 0.4198(5) 0.112(3) Uani 1 1 d .
H44A H 0.3912 0.2097 0.4460 0.168 Uiso 1 1 calc R
H44B H 0.3524 0.2557 0.4620 0.168 Uiso 1 1 calc R
H44C H 0.3585 0.2425 0.3604 0.168 Uiso 1 1 calc R
N1 N 0.20535(16) 0.16986(12) 0.1101(3) 0.0388(9) Uani 1 1 d .
N2 N 0.30287(16) 0.14965(12) 0.1800(2) 0.0388(9) Uani 1 1 d .
N3 N 0.92411(16) 0.17924(12) 0.7631(3) 0.0418(9) Uani 1 1 d .
N4 N 0.83689(17) 0.13646(14) 0.7264(3) 0.0475(10) Uani 1 1 d .
N5 N 0.59558(16) -0.28889(12) 0.1942(2) 0.0378(8) Uani 1 1 d .
N6 N 0.58833(16) -0.22868(12) 0.2907(2) 0.0384(9) Uani 1 1 d .
N7 N 0.2993(3) 0.2001(3) 0.4062(4) 0.106(2) Uani 1 1 d .
O1 O 0.11025(14) 0.23179(11) -0.0151(2) 0.0455(8) Uani 1 1 d .
O2 O 0.03252(14) 0.26315(10) -0.14681(19) 0.0445(8) Uani 1 1 d .
O3 O 0.00171(15) 0.23172(13) -0.0096(2) 0.0587(9) Uani 1 1 d .
O4 O 0.05784(16) 0.30802(11) -0.0034(2) 0.0509(8) Uani 1 1 d .
O5 O 0.0905(3) 0.10247(16) 0.1336(3) 0.1076(18) Uani 1 1 d .
O6 O 0.0660(2) 0.12294(13) -0.0093(3) 0.0868(14) Uani 1 1 d .
O7 O 0.2607(4) 0.1229(3) 0.4167(5) 0.203(4) Uani 1 1 d .

loop_
_atom_site_aniso_label
_atom_site_aniso_U_11
_atom_site_aniso_U_22
_atom_site_aniso_U_33
_atom_site_aniso_U_23
_atom_site_aniso_U_13
_atom_site_aniso_U_12
Co1 0.0336(3) 0.0267(3) 0.0404(3) -0.0045(3) 0.0028(2) -0.0016(2)
Co2 0.0266(4) 0.0314(4) 0.0414(5) 0.000 0.0001(3) 0.000
S1 0.0332(6) 0.0290(5) 0.0353(6) 0.0002(5) -0.0004(4) 0.0007(4)
C1 0.045(3) 0.033(3) 0.059(3) -0.005(3) 0.001(2) -0.007(2)
C2 0.051(3) 0.029(2) 0.048(3) -0.008(2) 0.009(2) -0.009(2)
C3 0.051(3) 0.036(3) 0.050(3) -0.003(2) 0.009(2) -0.003(2)
C4 0.062(4) 0.037(3) 0.066(3) -0.001(2) 0.022(3) 0.008(2)
C5 0.064(4) 0.049(3) 0.074(4) -0.003(3) 0.016(3) 0.011(3)
C6 0.053(3) 0.069(4) 0.092(4) -0.004(3) 0.021(3) 0.005(3)
C7 0.056(3) 0.056(3) 0.078(4) -0.011(3) 0.018(3) -0.012(3)
C8 0.045(3) 0.038(3) 0.057(3) -0.004(2) 0.008(2) -0.004(2)
C9 0.034(2) 0.031(2) 0.055(3) 0.008(2) 0.000(2) -0.0022(18)
C10 0.043(3) 0.034(2) 0.058(3) 0.009(2) 0.008(2) 0.000(2)
C11 0.039(3) 0.042(3) 0.063(3) 0.010(2) 0.009(2) -0.005(2)
C12 0.030(2) 0.034(2) 0.044(3) 0.004(2) 0.0028(19) 0.0046(17)
C13 0.036(3) 0.031(2) 0.071(3) -0.001(2) -0.002(2) -0.0027(19)
C14 0.033(2) 0.034(2) 0.053(3) -0.004(2) -0.002(2) -0.0021(18)
C15 0.032(2) 0.036(2) 0.038(2) -0.004(2) 0.0065(18) 0.0010(18)
C16 0.034(2) 0.028(2) 0.062(3) 0.005(2) 0.001(2) 0.0001(18)
C17 0.034(2) 0.034(2) 0.059(3) -0.002(2) -0.001(2) -0.0054(19)
C18 0.030(2) 0.034(2) 0.039(2) 0.0002(19) 0.0037(18) 0.0022(18)
C19 0.032(2) 0.030(2) 0.042(2) -0.0049(19) 0.0068(18) 0.0007(17)
C20 0.030(2) 0.040(2) 0.043(3) -0.002(2) 0.0010(18) 0.0019(18)
C21 0.025(2) 0.043(3) 0.052(3) -0.001(2) 0.0013(19) 0.0051(18)
C22 0.035(2) 0.036(2) 0.040(2) 0.000(2) 0.0062(19) 0.0007(18)
C23 0.033(2) 0.042(3) 0.037(2) -0.003(2) 0.0009(18) -0.0005(19)
C24 0.031(2) 0.039(2) 0.042(3) 0.002(2) 0.0034(19) -0.0010(18)
C25 0.042(3) 0.043(3) 0.054(3) 0.008(2) -0.004(2) -0.004(2)
C26 0.054(3) 0.038(3) 0.056(3) 0.003(2) -0.001(2) -0.014(2)
C27 0.031(2) 0.048(3) 0.048(3) 0.006(2) -0.001(2) -0.012(2)
C28 0.046(3) 0.048(3) 0.066(3) 0.015(3) -0.010(2) -0.007(2)
C29 0.045(3) 0.038(3) 0.063(3) 0.007(2) -0.006(2) -0.009(2)
C30 0.039(3) 0.046(3) 0.039(3) 0.004(2) 0.000(2) -0.008(2)
C31 0.068(4) 0.088(4) 0.051(3) 0.006(3) -0.011(3) -0.039(3)
C32 0.072(4) 0.087(4) 0.044(3) 0.009(3) 0.002(3) -0.043(3)
C33 0.040(3) 0.036(2) 0.039(2) -0.012(2) 0.0026(19) 0.0008(19)
C34 0.046(3) 0.040(3) 0.072(4) -0.009(2) 0.023(2) -0.007(2)
C35 0.044(3) 0.043(3) 0.065(3) -0.006(2) 0.025(2) 0.001(2)
C36 0.038(3) 0.036(2) 0.042(3) -0.003(2) 0.003(2) 0.0039(19)
C37 0.038(3) 0.043(3) 0.055(3) -0.008(2) 0.011(2) -0.008(2)
C38 0.037(3) 0.039(3) 0.053(3) -0.009(2) 0.009(2) 0.001(2)
C39 0.043(3) 0.037(3) 0.039(3) 0.002(2) 0.004(2) 0.008(2)
C40 0.053(3) 0.038(3) 0.046(3) 0.002(2) 0.007(2) -0.006(2)
C41 0.047(3) 0.044(3) 0.051(3) -0.001(2) 0.006(2) -0.004(2)
C42 0.088(6) 0.209(11) 0.075(5) -0.004(7) 0.019(4) -0.066(8)
C43 0.084(7) 0.382(19) 0.148(9) -0.058(10) -0.033(6) 0.109(9)
C44 0.085(6) 0.142(7) 0.100(6) -0.018(5) 0.006(4) -0.024(5)
N1 0.031(2) 0.033(2) 0.048(2) 0.0071(17) 0.0019(16) 0.0019(15)
N2 0.031(2) 0.035(2) 0.048(2) 0.0083(17) 0.0031(16) 0.0027(15)
N3 0.034(2) 0.038(2) 0.049(2) 0.0047(18) 0.0018(17) -0.0087(16)
N4 0.040(2) 0.050(2) 0.048(2) 0.0076(19) 0.0019(18) -0.0170(18)
N5 0.036(2) 0.033(2) 0.040(2) -0.0014(17) 0.0028(16) 0.0031(15)
N6 0.041(2) 0.034(2) 0.038(2) -0.0031(17) 0.0044(16) 0.0041(16)
N7 0.060(4) 0.170(7) 0.079(4) -0.009(5) 0.001(3) -0.007(5)
O1 0.0410(18) 0.0436(18) 0.0492(19) 0.0093(15) 0.0053(14) 0.0145(14)
O2 0.060(2) 0.0352(17) 0.0306(16) 0.0014(14) -0.0048(14) -0.0004(14)
O3 0.048(2) 0.074(2) 0.054(2) -0.0066(18) 0.0109(16) -0.0221(17)
O4 0.072(2) 0.0298(16) 0.0447(18) -0.0049(14) 0.0011(16) 0.0041(15)
O5 0.169(5) 0.083(3) 0.080(3) -0.034(3) 0.047(3) -0.077(3)
O6 0.109(3) 0.049(2) 0.078(3) 0.013(2) -0.026(2) -0.036(2)
O7 0.148(6) 0.301(10) 0.171(6) -0.033(6) 0.062(5) -0.131(7)

loop_
_atom_type_symbol
_atom_type_description
_atom_type_scat_dispersion_real
_atom_type_scat_dispersion_imag
_atom_type_scat_source
C C 0.0033 0.0016 'International Tables Vol C Tables 4.2.6.8 and 6.1.1.4'
H H 0.0000 0.0000 'International Tables Vol C Tables 4.2.6.8 and 6.1.1.4'
N N 0.0061 0.0033 'International Tables Vol C Tables 4.2.6.8 and 6.1.1.4'
O O 0.0106 0.0060 'International Tables Vol C Tables 4.2.6.8 and 6.1.1.4'
S S 0.1246 0.1234 'International Tables Vol C Tables 4.2.6.8 and 6.1.1.4'
Co Co 0.3494 0.9721 'International Tables Vol C Tables 4.2.6.8 and 6.1.1.4'

loop_
_geom_angle_atom_site_label_1
_geom_angle_atom_site_label_2
_geom_angle_atom_site_label_3
_geom_angle
_geom_angle_site_symmetry_1
_geom_angle_site_symmetry_3
O1 Co1 O6 101.83(14) . .
O1 Co1 N5 104.59(13) . 3_455
O6 Co1 N5 135.93(17) . 3_455
O1 Co1 N1 93.26(13) . .
O6 Co1 N1 111.90(17) . .
N5 Co1 N1 101.16(14) 3_455 .
O1 Co1 O5 159.93(14) . .
O6 Co1 O5 58.11(16) . .
N5 Co1 O5 91.69(15) 3_455 .
N1 Co1 O5 95.03(17) . .
O1 Co1 C1 130.64(15) . .
O6 Co1 C1 28.85(15) . .
N5 Co1 C1 114.85(16) 3_455 .
N1 Co1 C1 106.35(14) . .
O5 Co1 C1 29.30(14) . .
O2 Co2 O2 101.20(16) . 2_554
O2 Co2 N3 114.62(14) . 1_454
O2 Co2 N3 104.56(14) 2_554 1_454
O2 Co2 N3 104.56(14) . 2_655
O2 Co2 N3 114.62(14) 2_554 2_655
N3 Co2 N3 116.5(2) 1_454 2_655
O4 S1 O3 113.2(2) . .
O4 S1 O2 108.33(17) . .
O3 S1 O2 111.05(18) . .
O4 S1 O1 109.30(18) . .
O3 S1 O1 108.1(2) . .
O2 S1 O1 106.60(18) . .
O6 C1 O5 117.6(4) . .
O6 C1 C2 120.5(5) . .
O5 C1 C2 121.9(5) . .
O6 C1 Co1 53.0(2) . .
O5 C1 Co1 64.7(3) . .
C2 C1 Co1 172.2(4) . .
C8 C2 C3 121.1(4) 5 .
C8 C2 C1 120.0(4) 5 .
C3 C2 C1 119.0(4) . .
C2 C3 C4 122.3(4) . .
C2 C3 C8 119.0(4) . .
C4 C3 C8 118.7(4) . .
C5 C4 C3 121.6(5) . .
C4 C5 C6 121.0(5) . .
C7 C6 C5 119.6(5) . .
C6 C7 C8 121.4(5) . .
C2 C8 C7 122.4(4) 5 .
C2 C8 C3 120.0(4) 5 .
C7 C8 C3 117.7(4) . .
N1 C9 N2 111.3(4) . .
C11 C10 N1 109.3(4) . .
C10 C11 N2 106.8(4) . .
C13 C12 C17 120.3(4) . .
C13 C12 N2 119.5(4) . .
C17 C12 N2 120.2(4) . .
C14 C13 C12 119.5(4) . .
C13 C14 C15 122.1(4) . .
C14 C15 C16 117.2(4) . .
C14 C15 C18 121.1(4) . .
C16 C15 C18 121.4(4) . .
C17 C16 C15 121.9(4) . .
C12 C17 C16 118.9(4) . .
C23 C18 C19 117.9(4) . .
C23 C18 C15 120.6(4) . .
C19 C18 C15 121.3(4) . .
C18 C19 C20 121.8(4) . .
C21 C20 C19 118.3(4) . .
C21 C20 C24 120.3(4) . .
C19 C20 C24 121.3(4) . .
C22 C21 C20 120.9(4) . .
C23 C22 C21 119.0(4) . .
C23 C22 C33 119.9(4) . .
C21 C22 C33 121.0(4) . .
C22 C23 C18 122.0(4) . .
C25 C24 C29 117.7(4) . .
C25 C24 C20 121.6(4) . .
C29 C24 C20 120.8(4) . .
C24 C25 C26 121.2(4) . .
C27 C26 C25 119.8(4) . .
C26 C27 C28 120.4(4) . .
C26 C27 N4 120.2(4) . .
C28 C27 N4 119.5(4) . .
C27 C28 C29 120.1(4) . .
C24 C29 C28 120.8(4) . .
N3 C30 N4 111.5(4) . .
C32 C31 N3 110.0(4) . .
C31 C32 N4 105.8(4) . .
C34 C33 C38 118.3(4) . .
C34 C33 C22 121.2(4) . .
C38 C33 C22 120.4(4) . .
C35 C34 C33 121.0(4) . .
C34 C35 C36 119.7(4) . .
C37 C36 C35 120.3(4) . .
C37 C36 N6 119.7(4) . .
C35 C36 N6 120.0(4) . .
C36 C37 C38 119.2(4) . .
C37 C38 C33 121.5(4) . .
N5 C39 N6 111.1(4) . .
C41 C40 N5 111.0(4) . .
C40 C41 N6 105.0(4) . .
O7 C42 N7 127.9(11) . .
C9 N1 C10 106.1(4) . .
C9 N1 Co1 130.1(3) . .
C10 N1 Co1 122.8(3) . .
C9 N2 C11 106.5(3) . .
C9 N2 C12 126.7(3) . .
C11 N2 C12 126.7(4) . .
C30 N3 C31 105.5(4) . .
C30 N3 Co2 126.6(3) . 1_656
C31 N3 Co2 127.4(3) . 1_656
C30 N4 C32 107.2(4) . .
C30 N4 C27 126.3(4) . .
C32 N4 C27 126.3(4) . .
C39 N5 C40 105.6(4) . .
C39 N5 Co1 123.5(3) . 3_545
C40 N5 Co1 130.9(3) . 3_545
C39 N6 C41 107.3(4) . .
C39 N6 C36 125.2(4) . .
C41 N6 C36 127.4(4) . .
C42 N7 C44 120.1(7) . .
C42 N7 C43 120.3(9) . .
C44 N7 C43 119.5(9) . .
S1 O1 Co1 113.32(18) . .
S1 O2 Co2 134.75(18) . .
C1 O5 Co1 86.1(3) . .
C1 O6 Co1 98.1(3) . .

loop_
_geom_bond_atom_site_label_1
_geom_bond_atom_site_label_2
_geom_bond_distance
_geom_bond_site_symmetry_2
Co1 O1 2.016(3) .
Co1 O6 2.032(4) .
Co1 N5 2.032(4) 3_455
Co1 N1 2.049(3) .
Co1 O5 2.281(4) .
Co1 C1 2.518(4) .
Co2 O2 1.951(3) .
Co2 O2 1.951(3) 2_554
Co2 N3 2.015(3) 1_454
Co2 N3 2.015(3) 2_655
S1 O4 1.445(3) .
S1 O3 1.446(3) .
S1 O2 1.492(3) .
S1 O1 1.506(3) .
C1 O6 1.227(6) .
C1 O5 1.235(6) .
C1 C2 1.492(6) .
C2 C8 1.402(6) 5
C2 C3 1.405(6) .
C3 C4 1.425(6) .
C3 C8 1.441(6) .
C4 C5 1.349(7) .
C5 C6 1.421(7) .
C6 C7 1.375(7) .
C7 C8 1.440(7) .
C8 C2 1.402(6) 5
C9 N1 1.313(5) .
C9 N2 1.354(5) .
C10 C11 1.351(6) .
C10 N1 1.377(5) .
C11 N2 1.374(5) .
C12 C13 1.381(6) .
C12 C17 1.382(6) .
C12 N2 1.441(5) .
C13 C14 1.378(6) .
C14 C15 1.380(6) .
C15 C16 1.391(5) .
C15 C18 1.492(5) .
C16 C17 1.389(6) .
C18 C23 1.394(5) .
C18 C19 1.395(5) .
C19 C20 1.405(5) .
C20 C21 1.398(6) .
C20 C24 1.490(6) .
C21 C22 1.397(6) .
C22 C23 1.388(6) .
C22 C33 1.488(6) .
C24 C25 1.387(6) .
C24 C29 1.389(6) .
C25 C26 1.397(6) .
C26 C27 1.357(6) .
C27 C28 1.373(6) .
C27 N4 1.446(5) .
C28 C29 1.392(6) .
C30 N3 1.307(5) .
C30 N4 1.344(5) .
C31 C32 1.351(7) .
C31 N3 1.371(6) .
C32 N4 1.368(6) .
C33 C34 1.384(6) .
C33 C38 1.388(6) .
C34 C35 1.382(6) .
C35 C36 1.387(6) .
C36 C37 1.378(6) .
C36 N6 1.436(5) .
C37 C38 1.383(6) .
C39 N5 1.315(5) .
C39 N6 1.355(5) .
C40 C41 1.352(6) .
C40 N5 1.368(5) .
C41 N6 1.384(5) .
C42 O7 1.237(9) .
C42 N7 1.317(11) .
C43 N7 1.436(9) .
C44 N7 1.431(9) .
N3 Co2 2.015(3) 1_656
N5 Co1 2.032(4) 3_545

loop_
_platon_squeeze_void_nr
_platon_squeeze_void_average_x
_platon_squeeze_void_average_y
_platon_squeeze_void_average_z
_platon_squeeze_void_volume
_platon_squeeze_void_count_electrons
_platon_squeeze_void_content
1 0.736 0.333 0.083 8 1 ' '
2 0.236 0.833 0.083 8 1 ' '
3 0.500 0.495 0.250 147 37 ' '
4 1.000 0.995 0.250 147 37 ' '
5 0.264 0.333 0.416 8 1 ' '
6 0.764 0.833 0.416 8 1 ' '
7 0.236 0.167 0.583 8 1 ' '
8 0.736 0.667 0.583 8 1 ' '
9 1.000 0.005 0.750 147 37 ' '
10 0.500 0.504 0.750 147 37 ' '
11 0.764 0.167 0.916 8 1 ' '
12 0.264 0.667 0.916 8 1 ' '
